data_4307838
loop_
_publ_author_name
'Shigehisa Akine'
'Shuichi Sunaga'
'Takanori Taniguchi'
'Hayato Miyazaki'
'Tatsuya Nabeshima'

_publ_contact_author_address
;
1-1-1 Tennodai, Tsukuba, Ibaraki 305-8571, Japan
;
_publ_contact_author_email nabesima@chem.tsukuba.ac.jp
_publ_contact_author_fax +81-29-853-4507
_publ_contact_author_name 'Tatsuya Nabeshima'
_publ_contact_author_phone +81-29-853-4507
_publ_section_title
;
Core/Shell Oligometallic Template Synthesis of Macrocyclic Hexaoxime
;
_journal_name_full 'Inorganic Chemistry'
_journal_page_first 2959
_journal_page_last 2961
_journal_paper_doi 10.1021/ic062327s
_journal_volume 46
_journal_year 2007
_chemical_formula_moiety C31H40LaN3O28Zn3
_chemical_formula_sum 'C31 H40 La N3 O28 Zn3'
_chemical_formula_weight 1237.68
_chemical_name_common (C8H4O4)3LaZn3(NO3)3(MeOH)7
_chemical_name_systematic
; 
 ? 
;
_space_group_IT_number 2
_symmetry_cell_setting triclinic
_symmetry_space_group_name_Hall '-P 1'
_symmetry_space_group_name_H-M 'P -1'
_atom_sites_solution_hydrogens geom
_atom_sites_solution_primary direct
_atom_sites_solution_secondary difmap
_audit_creation_method SHELXL-97
_cell_angle_alpha 94.079(18)
_cell_angle_beta 92.159(16)
_cell_angle_gamma 95.342(15)
_cell_formula_units_Z 2
_cell_length_a 10.322(4)
_cell_length_b 14.213(6)
_cell_length_c 14.728(7)
_cell_measurement_reflns_used 20505
_cell_measurement_temperature 120
_cell_measurement_theta_max 27.00
_cell_measurement_theta_min 3.01
_cell_volume 2143.7(16)
_computing_cell_refinement 'Rapid AUTO (Rigaku Corp.)'
_computing_data_collection 'Rapid AUTO (Rigaku Corp.)'
_computing_data_reduction 'Rapid AUTO (Rigaku Corp.)'
_computing_molecular_graphics ORTEP-3
_computing_publication_material ORTEP-3
_computing_structure_refinement 'SHELXL-97 (Sheldrick, 1997)'
_computing_structure_solution 'DIRDIF99 (Beurskens et al., 1999)'
_diffrn_ambient_temperature 120
_diffrn_measured_fraction_theta_full 0.993
_diffrn_measured_fraction_theta_max 0.993
_diffrn_measurement_device_type 'Rigaku R-AXIS Rapid'
_diffrn_measurement_method IP
_diffrn_radiation_monochromator graphite
_diffrn_radiation_source 'fine-focus sealed tube'
_diffrn_radiation_type MoK\a
_diffrn_radiation_wavelength 0.71069
_diffrn_reflns_av_R_equivalents 0.0819
_diffrn_reflns_av_sigmaI/netI 0.0933
_diffrn_reflns_limit_h_max 13
_diffrn_reflns_limit_h_min -13
_diffrn_reflns_limit_k_max 18
_diffrn_reflns_limit_k_min -18
_diffrn_reflns_limit_l_max 18
_diffrn_reflns_limit_l_min -18
_diffrn_reflns_number 20505
_diffrn_reflns_theta_full 27.00
_diffrn_reflns_theta_max 27.00
_diffrn_reflns_theta_min 3.01
_diffrn_standards_decay_% 0
_diffrn_standards_interval_count 0
_diffrn_standards_interval_time 0
_diffrn_standards_number 0
_exptl_absorpt_coefficient_mu 2.736
_exptl_absorpt_correction_T_max 0.7715
_exptl_absorpt_correction_T_min 0.4940
_exptl_absorpt_correction_type multi-scan
_exptl_absorpt_process_details 'Rapid AUTO (Rigaku Corp.)'
_exptl_crystal_colour orange
_exptl_crystal_density_diffrn 1.917
_exptl_crystal_density_method 'not measured'
_exptl_crystal_description prismatic
_exptl_crystal_F_000 1236
_exptl_crystal_size_max 0.30
_exptl_crystal_size_mid 0.20
_exptl_crystal_size_min 0.10
_refine_diff_density_max 1.258
_refine_diff_density_min -1.277
_refine_diff_density_rms 0.146
_refine_ls_extinction_method none
_refine_ls_goodness_of_fit_ref 1.013
_refine_ls_hydrogen_treatment mixed
_refine_ls_matrix_type full
_refine_ls_number_parameters 623
_refine_ls_number_reflns 9295
_refine_ls_number_restraints 7
_refine_ls_restrained_S_all 1.013
_refine_ls_R_factor_all 0.0576
_refine_ls_R_factor_gt 0.0445
_refine_ls_shift/su_max 0.001
_refine_ls_shift/su_mean 0.000
_refine_ls_structure_factor_coef Fsqd
_refine_ls_weighting_details 'calc w=1/[\s^2^(Fo^2^)+(0.0382P)^2^+0.0000P] where P=(Fo^2^+2Fc^2^)/3'
_refine_ls_weighting_scheme calc
_refine_ls_wR_factor_gt 0.0974
_refine_ls_wR_factor_ref 0.1027
_reflns_number_gt 7444
_reflns_number_total 9295
_reflns_threshold_expression >2sigma(I)
_cod_data_source_file ic062327ssi20061206_010435_3.cif
_cod_data_source_block L3Zn3La
_cod_original_cell_volume 2143.8(15)
_cod_database_code 4307838

loop_
_symmetry_equiv_pos_as_xyz
'x, y, z'
'-x, -y, -z'

loop_
_atom_site_label
_atom_site_type_symbol
_atom_site_fract_x
_atom_site_fract_y
_atom_site_fract_z
_atom_site_U_iso_or_equiv
_atom_site_adp_type
_atom_site_occupancy
_atom_site_symmetry_multiplicity
_atom_site_calc_flag
_atom_site_refinement_flags
_atom_site_disorder_assembly
_atom_site_disorder_group
La1 La 0.48843(2) 0.298666(16) 0.234390(17) 0.01656(8) Uani 1 1 d . . .
Zn1 Zn 0.21030(5) 0.15233(3) 0.10838(4) 0.02023(12) Uani 1 1 d . . .
Zn2 Zn 0.76031(5) 0.18182(3) 0.34001(3) 0.01975(12) Uani 1 1 d . . .
Zn3 Zn 0.49409(5) 0.56245(3) 0.25249(4) 0.02161(12) Uani 1 1 d . . .
C1 C 0.3505(4) -0.0354(3) 0.1727(3) 0.0222(9) Uani 1 1 d . . .
C2 C 0.4141(4) 0.0539(3) 0.1997(3) 0.0161(8) Uani 1 1 d . . .
C3 C 0.5240(4) 0.0621(3) 0.2646(3) 0.0181(9) Uani 1 1 d . . .
C4 C 0.5655(4) -0.0224(3) 0.2965(3) 0.0211(9) Uani 1 1 d . . .
C5 C 0.4975(4) -0.1116(3) 0.2682(3) 0.0241(10) Uani 1 1 d . . .
H1 H 0.5254 -0.1674 0.2914 0.029 Uiso 1 1 calc R . .
C6 C 0.3928(4) -0.1182(3) 0.2083(3) 0.0245(10) Uani 1 1 d . . .
H2 H 0.3479 -0.1784 0.1902 0.029 Uiso 1 1 calc R . .
C7 C 0.2379(4) -0.0505(3) 0.1099(3) 0.0278(11) Uani 1 1 d . . .
H3 H 0.2091 -0.1146 0.0911 0.033 Uiso 1 1 calc R . .
O1 O 0.1746(3) 0.0103(2) 0.0778(2) 0.0302(8) Uani 1 1 d . . .
O2 O 0.3841(3) 0.13512(19) 0.1696(2) 0.0196(6) Uani 1 1 d . . .
O3 O 0.5757(3) 0.14773(19) 0.2893(2) 0.0192(6) Uani 1 1 d . . .
C8 C 0.6821(4) -0.0248(3) 0.3537(3) 0.0235(10) Uani 1 1 d . . .
H4 H 0.6973 -0.0847 0.3747 0.028 Uiso 1 1 calc R . .
O4 O 0.7633(3) 0.0412(2) 0.3783(2) 0.0277(7) Uani 1 1 d . . .
C9 C 0.9201(4) 0.4006(3) 0.3656(3) 0.0233(10) Uani 1 1 d . . .
C10 C 0.7927(4) 0.3905(3) 0.3256(3) 0.0192(9) Uani 1 1 d . . .
C11 C 0.7342(4) 0.4766(3) 0.3048(3) 0.0189(9) Uani 1 1 d . . .
C12 C 0.8032(4) 0.5651(3) 0.3266(3) 0.0223(9) Uani 1 1 d . . .
C13 C 0.9314(4) 0.5716(3) 0.3678(3) 0.0240(10) Uani 1 1 d . . .
H5 H 0.9776 0.6319 0.3830 0.029 Uiso 1 1 calc R . .
C14 C 0.9873(4) 0.4916(3) 0.3851(3) 0.0284(11) Uani 1 1 d . . .
H6 H 1.0736 0.4969 0.4110 0.034 Uiso 1 1 calc R . .
C15 C 0.9891(4) 0.3212(3) 0.3877(3) 0.0265(10) Uani 1 1 d . . .
H7 H 1.0752 0.3362 0.4130 0.032 Uiso 1 1 calc R . .
O5 O 0.9502(3) 0.2356(2) 0.3779(2) 0.0260(7) Uani 1 1 d . . .
O6 O 0.7208(3) 0.3115(2) 0.3045(2) 0.0219(7) Uani 1 1 d . . .
O7 O 0.6171(3) 0.46165(19) 0.2642(2) 0.0181(6) Uani 1 1 d . . .
C16 C 0.7515(4) 0.6545(3) 0.3140(3) 0.0218(9) Uani 1 1 d . . .
H8 H 0.8089 0.7098 0.3303 0.026 Uiso 1 1 calc R . .
O8 O 0.6412(3) 0.6676(2) 0.2844(2) 0.0263(7) Uani 1 1 d . . .
C17 C 0.1816(4) 0.5292(3) 0.1787(3) 0.0198(9) Uani 1 1 d . . .
C18 C 0.2482(4) 0.4483(3) 0.1893(3) 0.0192(9) Uani 1 1 d . . .
C19 C 0.1866(4) 0.3578(3) 0.1544(3) 0.0167(8) Uani 1 1 d . . .
C20 C 0.0597(4) 0.3506(3) 0.1123(3) 0.0206(9) Uani 1 1 d . . .
C21 C -0.0042(4) 0.4361(3) 0.1066(3) 0.0257(10) Uani 1 1 d . . .
H9 H -0.0900 0.4322 0.0799 0.031 Uiso 1 1 calc R . .
C22 C 0.0534(4) 0.5197(3) 0.1376(3) 0.0276(11) Uani 1 1 d . . .
H10 H 0.0085 0.5746 0.1323 0.033 Uiso 1 1 calc R . .
C23 C 0.2381(5) 0.6241(3) 0.2066(3) 0.0275(11) Uani 1 1 d . . .
H11 H 0.1830 0.6733 0.1993 0.033 Uiso 1 1 calc R . .
O9 O 0.3488(3) 0.6493(2) 0.2388(2) 0.0267(7) Uani 1 1 d . . .
O10 O 0.3648(3) 0.44740(19) 0.2287(2) 0.0194(6) Uani 1 1 d . . .
O11 O 0.2545(3) 0.2849(2) 0.1645(2) 0.0213(7) Uani 1 1 d . . .
C24 C -0.0089(4) 0.2650(3) 0.0746(3) 0.0241(10) Uani 1 1 d . . .
H12 H -0.0948 0.2698 0.0510 0.029 Uiso 1 1 calc R . .
O12 O 0.0286(3) 0.1846(2) 0.0684(2) 0.0248(7) Uani 1 1 d . . .
O13 O 0.3103(3) 0.2456(3) 0.3522(2) 0.0337(8) Uani 1 1 d . . .
O14 O 0.4735(3) 0.3373(2) 0.4124(2) 0.0294(7) Uani 1 1 d . . .
O15 O 0.3138(4) 0.2914(3) 0.4961(3) 0.0467(10) Uani 1 1 d . . .
N1 N 0.3647(4) 0.2916(3) 0.4220(3) 0.0267(9) Uani 1 1 d . . .
O16 O 0.6571(3) 0.2560(3) 0.1092(2) 0.0340(9) Uani 1 1 d . . .
O17 O 0.5130(3) 0.3452(2) 0.0665(2) 0.0294(8) Uani 1 1 d . . .
O18 O 0.6667(4) 0.3135(3) -0.0237(2) 0.0395(9) Uani 1 1 d . . .
N2 N 0.6143(4) 0.3051(3) 0.0488(3) 0.0253(8) Uani 1 1 d . . .
O19 O 0.0702(4) 0.2444(3) -0.1206(3) 0.0499(11) Uani 1 1 d . . .
O20 O 0.1293(3) 0.1497(3) -0.2288(3) 0.0390(9) Uani 1 1 d . . .
O21 O -0.0664(4) 0.1939(3) -0.2311(3) 0.0427(10) Uani 1 1 d . . .
N3 N 0.0456(4) 0.1958(3) -0.1932(3) 0.0308(9) Uani 1 1 d . . .
O22 O 0.1156(3) 0.1269(2) 0.2480(2) 0.0257(7) Uani 1 1 d D . .
H13 H 0.154(5) 0.175(3) 0.280(3) 0.039 Uiso 1 1 d D . .
C25 C 0.1076(5) 0.0477(4) 0.3031(4) 0.0365(13) Uani 1 1 d . . .
H14 H 0.0712 -0.0093 0.2661 0.055 Uiso 1 1 calc R . .
H15 H 0.0513 0.0600 0.3539 0.055 Uiso 1 1 calc R . .
H16 H 0.1949 0.0382 0.3271 0.055 Uiso 1 1 calc R . .
O23 O 0.2646(3) 0.1781(3) -0.0208(2) 0.0382(9) Uani 1 1 d D . .
H17 H 0.210(5) 0.182(5) -0.063(3) 0.057 Uiso 1 1 d D . .
C26 C 0.3790(5) 0.1582(4) -0.0646(4) 0.0394(13) Uani 1 1 d . . .
H18 H 0.4395 0.1340 -0.0211 0.059 Uiso 1 1 calc R . .
H19 H 0.4199 0.2163 -0.0875 0.059 Uiso 1 1 calc R . .
H20 H 0.3572 0.1105 -0.1156 0.059 Uiso 1 1 calc R . .
O24 O 0.7281(3) 0.2138(2) 0.4797(2) 0.0300(8) Uani 1 1 d D . .
H21 H 0.790(4) 0.218(4) 0.518(3) 0.045 Uiso 1 1 d D . .
C27 C 0.6179(6) 0.1711(4) 0.5231(4) 0.0451(16) Uani 1 1 d . . .
H22 H 0.5451 0.1561 0.4783 0.068 Uiso 1 1 calc R . .
H23 H 0.5926 0.2152 0.5720 0.068 Uiso 1 1 calc R . .
H24 H 0.6408 0.1128 0.5488 0.068 Uiso 1 1 calc R . .
O25 O 0.8488(3) 0.1401(2) 0.2196(2) 0.0278(7) Uani 1 1 d D . .
H25 H 0.928(2) 0.134(4) 0.222(4) 0.042 Uiso 1 1 d D . .
C28 C 0.8024(5) 0.0663(3) 0.1526(3) 0.0308(11) Uani 1 1 d . . .
H26 H 0.8034 0.0049 0.1789 0.046 Uiso 1 1 calc R . .
H27 H 0.8588 0.0678 0.1005 0.046 Uiso 1 1 calc R . .
H28 H 0.7132 0.0752 0.1322 0.046 Uiso 1 1 calc R . .
O26 O 0.4644(3) 0.5730(2) 0.3988(2) 0.0294(7) Uani 1 1 d D . .
H29 H 0.506(5) 0.612(3) 0.436(3) 0.044 Uiso 1 1 d D . .
C29 C 0.3419(5) 0.5474(4) 0.4367(4) 0.0325(11) Uani 1 1 d . . .
H30 H 0.2954 0.6040 0.4469 0.049 Uiso 1 1 calc R . .
H31 H 0.3564 0.5196 0.4947 0.049 Uiso 1 1 calc R . .
H32 H 0.2899 0.5011 0.3944 0.049 Uiso 1 1 calc R . .
O27 O 0.5366(3) 0.5757(2) 0.1125(2) 0.0295(8) Uani 1 1 d D . .
H33 H 0.492(5) 0.605(4) 0.078(3) 0.044 Uiso 1 1 d D . .
C30 C 0.6618(5) 0.5658(3) 0.0760(4) 0.0313(11) Uani 1 1 d . . .
H34 H 0.7140 0.6273 0.0820 0.047 Uiso 1 1 calc R . .
H35 H 0.6508 0.5432 0.0115 0.047 Uiso 1 1 calc R . .
H36 H 0.7063 0.5201 0.1095 0.047 Uiso 1 1 calc R . .
O28 O 0.9357(4) 0.1948(3) 0.5863(3) 0.0429(10) Uani 1 1 d D . .
H37 H 0.930(7) 0.192(5) 0.6437(16) 0.064 Uiso 1 1 d D . .
C31 C 1.0191(5) 0.1286(4) 0.5499(4) 0.0382(13) Uani 1 1 d . . .
H38 H 1.0844 0.1613 0.5136 0.057 Uiso 1 1 calc R . .
H39 H 0.9674 0.0788 0.5112 0.057 Uiso 1 1 calc R . .
H40 H 1.0629 0.1003 0.6000 0.057 Uiso 1 1 calc R . .

loop_
_atom_site_aniso_label
_atom_site_aniso_U_11
_atom_site_aniso_U_22
_atom_site_aniso_U_33
_atom_site_aniso_U_23
_atom_site_aniso_U_13
_atom_site_aniso_U_12
La1 0.01636(13) 0.01547(13) 0.01799(14) 0.00130(9) -0.00106(9) 0.00308(10)
Zn1 0.0189(2) 0.0201(3) 0.0211(3) -0.00194(19) -0.0016(2) 0.0029(2)
Zn2 0.0193(2) 0.0205(3) 0.0203(3) 0.00359(19) -0.0012(2) 0.0054(2)
Zn3 0.0217(3) 0.0152(2) 0.0277(3) 0.0007(2) -0.0038(2) 0.0031(2)
C1 0.019(2) 0.022(2) 0.025(3) 0.0002(18) 0.0049(18) 0.0030(19)
C2 0.0178(19) 0.0131(19) 0.017(2) -0.0012(15) 0.0047(16) -0.0002(16)
C3 0.021(2) 0.014(2) 0.019(2) -0.0007(16) 0.0069(17) 0.0007(17)
C4 0.020(2) 0.022(2) 0.023(2) 0.0040(17) 0.0054(18) 0.0064(19)
C5 0.028(2) 0.018(2) 0.028(3) 0.0033(18) 0.006(2) 0.007(2)
C6 0.024(2) 0.016(2) 0.033(3) 0.0006(18) 0.004(2) 0.0005(19)
C7 0.027(2) 0.020(2) 0.035(3) -0.0069(19) 0.003(2) -0.003(2)
O1 0.0279(17) 0.0285(18) 0.033(2) -0.0060(14) -0.0060(15) 0.0051(15)
O2 0.0234(15) 0.0138(14) 0.0216(17) 0.0008(11) 0.0002(13) 0.0023(13)
O3 0.0190(14) 0.0139(14) 0.0251(17) 0.0031(12) 0.0002(12) 0.0035(12)
C8 0.028(2) 0.017(2) 0.027(3) 0.0034(18) 0.005(2) 0.004(2)
O4 0.0312(18) 0.0240(17) 0.0286(19) 0.0043(14) -0.0017(14) 0.0056(15)
C9 0.020(2) 0.026(2) 0.024(3) 0.0032(18) 0.0039(18) 0.0028(19)
C10 0.023(2) 0.018(2) 0.017(2) 0.0033(16) 0.0010(17) 0.0027(18)
C11 0.020(2) 0.021(2) 0.015(2) 0.0010(16) -0.0001(17) 0.0003(18)
C12 0.025(2) 0.021(2) 0.020(2) -0.0009(17) -0.0014(18) -0.0004(19)
C13 0.022(2) 0.023(2) 0.025(3) 0.0005(18) 0.0012(19) -0.0027(19)
C14 0.022(2) 0.031(3) 0.031(3) -0.003(2) -0.004(2) 0.004(2)
C15 0.019(2) 0.034(3) 0.026(3) -0.001(2) -0.0060(18) 0.004(2)
O5 0.0245(16) 0.0237(17) 0.0300(19) 0.0016(13) -0.0025(14) 0.0050(14)
O6 0.0199(15) 0.0219(16) 0.0233(18) 0.0008(12) -0.0014(13) -0.0001(13)
O7 0.0162(14) 0.0163(14) 0.0214(17) 0.0022(11) -0.0039(12) -0.0002(12)
C16 0.022(2) 0.020(2) 0.022(2) -0.0011(17) -0.0008(18) -0.0051(19)
O8 0.0260(16) 0.0208(16) 0.032(2) 0.0017(13) -0.0025(14) 0.0031(14)
C17 0.019(2) 0.017(2) 0.023(2) 0.0029(17) -0.0020(17) 0.0028(18)
C18 0.016(2) 0.019(2) 0.021(2) -0.0002(17) 0.0002(17) -0.0013(17)
C19 0.0166(19) 0.019(2) 0.015(2) 0.0037(16) -0.0023(16) 0.0061(18)
C20 0.0144(19) 0.024(2) 0.023(2) -0.0010(17) -0.0015(17) 0.0023(18)
C21 0.019(2) 0.027(2) 0.031(3) 0.0026(19) -0.0084(19) 0.008(2)
C22 0.026(2) 0.026(2) 0.032(3) 0.002(2) -0.004(2) 0.010(2)
C23 0.031(3) 0.023(2) 0.030(3) 0.0031(19) 0.003(2) 0.009(2)
O9 0.0264(17) 0.0200(16) 0.034(2) 0.0018(13) -0.0060(14) 0.0051(14)
O10 0.0198(15) 0.0134(14) 0.0244(17) -0.0014(11) -0.0048(12) 0.0039(12)
O11 0.0180(14) 0.0166(15) 0.0282(18) -0.0021(12) -0.0028(13) 0.0006(13)
C24 0.018(2) 0.031(3) 0.024(3) 0.0030(19) -0.0032(18) 0.005(2)
O12 0.0221(15) 0.0255(17) 0.0261(19) 0.0000(13) -0.0004(13) 0.0002(14)
O13 0.0264(17) 0.049(2) 0.0224(19) -0.0068(15) 0.0039(14) -0.0104(16)
O14 0.0287(17) 0.0326(18) 0.0242(19) -0.0034(14) -0.0022(14) -0.0050(15)
O15 0.050(2) 0.063(3) 0.026(2) -0.0044(18) 0.0163(18) 0.000(2)
N1 0.030(2) 0.031(2) 0.019(2) 0.0011(16) 0.0022(17) 0.0046(19)
O16 0.0328(18) 0.051(2) 0.0234(19) 0.0170(16) 0.0053(15) 0.0201(18)
O17 0.0357(18) 0.0326(18) 0.0221(18) 0.0056(14) -0.0022(14) 0.0139(16)
O18 0.041(2) 0.055(2) 0.022(2) 0.0051(17) 0.0085(16) -0.0038(19)
N2 0.027(2) 0.030(2) 0.018(2) 0.0039(16) -0.0038(16) -0.0019(18)
O19 0.065(3) 0.052(2) 0.032(2) -0.0108(18) -0.007(2) 0.019(2)
O20 0.036(2) 0.041(2) 0.041(2) -0.0003(17) 0.0051(17) 0.0110(18)
O21 0.037(2) 0.048(2) 0.044(2) -0.0065(18) -0.0040(18) 0.0153(19)
N3 0.033(2) 0.037(2) 0.024(2) 0.0045(18) -0.0025(18) 0.011(2)
O22 0.0245(16) 0.0269(18) 0.0251(19) 0.0008(13) 0.0041(14) -0.0016(14)
C25 0.042(3) 0.030(3) 0.039(3) 0.008(2) 0.016(3) 0.004(2)
O23 0.0314(19) 0.064(3) 0.020(2) 0.0044(17) 0.0018(15) 0.0044(19)
C26 0.037(3) 0.042(3) 0.035(3) -0.015(2) 0.009(2) -0.005(2)
O24 0.0326(19) 0.0378(19) 0.0211(19) 0.0043(15) 0.0001(14) 0.0097(17)
C27 0.049(3) 0.051(4) 0.041(4) 0.018(3) 0.019(3) 0.015(3)
O25 0.0239(16) 0.0327(18) 0.0263(19) -0.0042(14) 0.0011(14) 0.0051(15)
C28 0.031(3) 0.030(3) 0.030(3) -0.001(2) 0.004(2) -0.002(2)
O26 0.0255(17) 0.0327(19) 0.027(2) -0.0061(14) -0.0041(14) -0.0019(15)
C29 0.028(2) 0.034(3) 0.034(3) -0.001(2) 0.003(2) -0.001(2)
O27 0.0337(18) 0.0266(18) 0.030(2) 0.0094(14) -0.0036(15) 0.0088(16)
C30 0.033(3) 0.029(3) 0.032(3) 0.006(2) 0.000(2) 0.004(2)
O28 0.054(2) 0.045(2) 0.030(2) -0.0042(17) -0.0127(19) 0.017(2)
C31 0.051(3) 0.031(3) 0.033(3) 0.003(2) -0.008(2) 0.005(3)

loop_
_atom_type_symbol
_atom_type_description
_atom_type_scat_dispersion_real
_atom_type_scat_dispersion_imag
_atom_type_scat_source
C C 0.0033 0.0016 'International Tables Vol C Tables 4.2.6.8 and 6.1.1.4'
H H 0.0000 0.0000 'International Tables Vol C Tables 4.2.6.8 and 6.1.1.4'
La La -0.2871 2.4523 'International Tables Vol C Tables 4.2.6.8 and 6.1.1.4'
N N 0.0061 0.0033 'International Tables Vol C Tables 4.2.6.8 and 6.1.1.4'
O O 0.0106 0.0060 'International Tables Vol C Tables 4.2.6.8 and 6.1.1.4'
Zn Zn 0.2839 1.4301 'International Tables Vol C Tables 4.2.6.8 and 6.1.1.4'

loop_
_geom_angle_atom_site_label_1
_geom_angle_atom_site_label_2
_geom_angle_atom_site_label_3
_geom_angle
_geom_angle_site_symmetry_1
_geom_angle_site_symmetry_3
_geom_angle_publ_flag
O6 La1 O7 60.27(9) . . ?
O6 La1 O2 118.51(9) . . ?
O7 La1 O2 166.98(9) . . ?
O6 La1 O3 61.84(10) . . ?
O7 La1 O3 121.76(9) . . ?
O2 La1 O3 60.32(10) . . ?
O6 La1 O10 120.14(10) . . ?
O7 La1 O10 61.42(9) . . ?
O2 La1 O10 121.35(9) . . ?
O3 La1 O10 161.44(9) . . ?
O6 La1 O11 179.63(10) . . ?
O7 La1 O11 120.03(9) . . ?
O2 La1 O11 61.24(9) . . ?
O3 La1 O11 117.83(10) . . ?
O10 La1 O11 60.11(9) . . ?
O6 La1 O17 105.39(10) . . ?
O7 La1 O17 80.10(11) . . ?
O2 La1 O17 88.16(10) . . ?
O3 La1 O17 121.62(9) . . ?
O10 La1 O17 76.55(9) . . ?
O11 La1 O17 74.91(10) . . ?
O6 La1 O14 72.77(10) . . ?
O7 La1 O14 76.34(10) . . ?
O2 La1 O14 116.27(10) . . ?
O3 La1 O14 81.50(10) . . ?
O10 La1 O14 81.84(10) . . ?
O11 La1 O14 107.06(10) . . ?
O17 La1 O14 153.62(10) . . ?
O6 La1 O16 69.07(11) . . ?
O7 La1 O16 88.46(11) . . ?
O2 La1 O16 79.46(11) . . ?
O3 La1 O16 76.99(9) . . ?
O10 La1 O16 121.46(9) . . ?
O11 La1 O16 111.08(11) . . ?
O17 La1 O16 47.98(9) . . ?
O14 La1 O16 141.58(10) . . ?
O6 La1 O13 112.42(11) . . ?
O7 La1 O13 118.45(10) . . ?
O2 La1 O13 74.41(10) . . ?
O3 La1 O13 78.53(10) . . ?
O10 La1 O13 84.24(10) . . ?
O11 La1 O13 67.28(11) . . ?
O17 La1 O13 142.18(11) . . ?
O14 La1 O13 47.73(11) . . ?
O16 La1 O13 150.61(11) . . ?
O11 Zn1 O2 81.20(12) . . ?
O11 Zn1 O1 168.18(13) . . ?
O2 Zn1 O1 91.13(12) . . ?
O11 Zn1 O12 90.66(12) . . ?
O2 Zn1 O12 169.25(12) . . ?
O1 Zn1 O12 95.74(13) . . ?
O11 Zn1 O23 96.88(15) . . ?
O2 Zn1 O23 101.05(13) . . ?
O1 Zn1 O23 93.40(16) . . ?
O12 Zn1 O23 86.83(13) . . ?
O11 Zn1 O22 83.89(12) . . ?
O2 Zn1 O22 87.84(12) . . ?
O1 Zn1 O22 86.86(13) . . ?
O12 Zn1 O22 84.29(12) . . ?
O23 Zn1 O22 171.10(13) . . ?
O3 Zn2 O6 81.38(12) . . ?
O3 Zn2 O5 170.33(11) . . ?
O6 Zn2 O5 89.84(12) . . ?
O3 Zn2 O25 95.21(13) . . ?
O6 Zn2 O25 96.99(12) . . ?
O5 Zn2 O25 81.79(13) . . ?
O3 Zn2 O4 88.81(12) . . ?
O6 Zn2 O4 169.26(12) . . ?
O5 Zn2 O4 100.24(12) . . ?
O25 Zn2 O4 88.18(13) . . ?
O3 Zn2 O24 101.08(13) . . ?
O6 Zn2 O24 93.40(12) . . ?
O5 Zn2 O24 83.37(13) . . ?
O25 Zn2 O24 161.83(12) . . ?
O4 Zn2 O24 84.18(13) . . ?
O7 Zn3 O10 81.28(12) . . ?
O7 Zn3 O9 171.88(13) . . ?
O10 Zn3 O9 90.63(12) . . ?
O7 Zn3 O8 91.54(12) . . ?
O10 Zn3 O8 172.40(11) . . ?
O9 Zn3 O8 96.51(13) . . ?
O7 Zn3 O27 91.98(11) . . ?
O10 Zn3 O27 95.52(13) . . ?
O9 Zn3 O27 89.49(12) . . ?
O8 Zn3 O27 87.18(14) . . ?
O7 Zn3 O26 92.30(12) . . ?
O10 Zn3 O26 93.40(13) . . ?
O9 Zn3 O26 87.44(13) . . ?
O8 Zn3 O26 84.34(13) . . ?
O27 Zn3 O26 170.60(13) . . ?
C2 C1 C6 120.6(4) . . ?
C2 C1 C7 123.7(4) . . ?
C6 C1 C7 115.6(4) . . ?
O2 C2 C1 125.5(4) . . ?
O2 C2 C3 114.8(4) . . ?
C1 C2 C3 119.7(3) . . ?
O3 C3 C4 125.6(4) . . ?
O3 C3 C2 116.5(3) . . ?
C4 C3 C2 117.9(4) . . ?
C3 C4 C5 120.7(4) . . ?
C3 C4 C8 123.4(4) . . ?
C5 C4 C8 115.9(4) . . ?
C6 C5 C4 120.8(4) . . ?
C6 C5 H1 119.6 . . ?
C4 C5 H1 119.6 . . ?
C5 C6 C1 120.2(4) . . ?
C5 C6 H2 119.9 . . ?
C1 C6 H2 119.9 . . ?
O1 C7 C1 127.7(4) . . ?
O1 C7 H3 116.2 . . ?
C1 C7 H3 116.2 . . ?
C7 O1 Zn1 124.9(3) . . ?
C2 O2 Zn1 123.6(3) . . ?
C2 O2 La1 123.9(3) . . ?
Zn1 O2 La1 108.25(11) . . ?
C3 O3 Zn2 125.2(2) . . ?
C3 O3 La1 124.0(3) . . ?
Zn2 O3 La1 108.18(12) . . ?
O4 C8 C4 127.6(4) . . ?
O4 C8 H4 116.2 . . ?
C4 C8 H4 116.2 . . ?
C8 O4 Zn2 125.3(3) . . ?
C10 C9 C14 120.5(4) . . ?
C10 C9 C15 123.0(4) . . ?
C14 C9 C15 116.5(4) . . ?
O6 C10 C9 126.5(4) . . ?
O6 C10 C11 115.7(4) . . ?
C9 C10 C11 117.8(4) . . ?
O7 C11 C12 125.7(4) . . ?
O7 C11 C10 114.4(4) . . ?
C12 C11 C10 119.9(4) . . ?
C11 C12 C13 120.2(4) . . ?
C11 C12 C16 124.3(4) . . ?
C13 C12 C16 115.4(4) . . ?
C14 C13 C12 120.0(4) . . ?
C14 C13 H5 120.0 . . ?
C12 C13 H5 120.0 . . ?
C13 C14 C9 121.6(4) . . ?
C13 C14 H6 119.2 . . ?
C9 C14 H6 119.2 . . ?
O5 C15 C9 128.2(4) . . ?
O5 C15 H7 115.9 . . ?
C9 C15 H7 115.9 . . ?
C15 O5 Zn2 124.8(3) . . ?
C10 O6 Zn2 125.9(3) . . ?
C10 O6 La1 124.8(2) . . ?
Zn2 O6 La1 108.59(13) . . ?
C11 O7 Zn3 124.1(3) . . ?
C11 O7 La1 124.6(2) . . ?
Zn3 O7 La1 108.87(12) . . ?
O8 C16 C12 127.7(4) . . ?
O8 C16 H8 116.1 . . ?
C12 C16 H8 116.1 . . ?
C16 O8 Zn3 124.5(3) . . ?
C18 C17 C22 120.1(4) . . ?
C18 C17 C23 123.0(4) . . ?
C22 C17 C23 116.9(4) . . ?
O10 C18 C17 125.8(4) . . ?
O10 C18 C19 115.6(3) . . ?
C17 C18 C19 118.6(4) . . ?
O11 C19 C20 123.9(4) . . ?
O11 C19 C18 115.9(4) . . ?
C20 C19 C18 120.1(3) . . ?
C24 C20 C19 124.6(4) . . ?
C24 C20 C21 117.3(4) . . ?
C19 C20 C21 118.2(4) . . ?
C22 C21 C20 121.7(4) . . ?
C22 C21 H9 119.2 . . ?
C20 C21 H9 119.2 . . ?
C21 C22 C17 121.3(4) . . ?
C21 C22 H10 119.4 . . ?
C17 C22 H10 119.4 . . ?
O9 C23 C17 128.0(4) . . ?
O9 C23 H11 116.0 . . ?
C17 C23 H11 116.0 . . ?
C23 O9 Zn3 125.2(3) . . ?
C18 O10 Zn3 124.3(2) . . ?
C18 O10 La1 124.1(3) . . ?
Zn3 O10 La1 108.40(12) . . ?
C19 O11 Zn1 126.5(3) . . ?
C19 O11 La1 124.0(3) . . ?
Zn1 O11 La1 108.59(11) . . ?
O12 C24 C20 128.3(4) . . ?
O12 C24 H12 115.8 . . ?
C20 C24 H12 115.8 . . ?
C24 O12 Zn1 125.1(3) . . ?
N1 O13 La1 97.1(3) . . ?
N1 O14 La1 98.0(3) . . ?
O15 N1 O14 121.6(4) . . ?
O15 N1 O13 121.3(4) . . ?
O14 N1 O13 117.1(4) . . ?
N2 O16 La1 96.7(2) . . ?
N2 O17 La1 98.6(2) . . ?
O18 N2 O16 122.4(4) . . ?
O18 N2 O17 121.2(4) . . ?
O16 N2 O17 116.5(4) . . ?
O19 N3 O20 120.9(4) . . ?
O19 N3 O21 118.9(4) . . ?
O20 N3 O21 120.2(4) . . ?
C25 O22 Zn1 132.5(3) . . ?
C25 O22 H13 108(4) . . ?
Zn1 O22 H13 99(4) . . ?
O22 C25 H14 109.5 . . ?
O22 C25 H15 109.5 . . ?
H14 C25 H15 109.5 . . ?
O22 C25 H16 109.5 . . ?
H14 C25 H16 109.5 . . ?
H15 C25 H16 109.5 . . ?
C26 O23 Zn1 129.5(3) . . ?
C26 O23 H17 105(4) . . ?
Zn1 O23 H17 122(4) . . ?
O23 C26 H18 109.5 . . ?
O23 C26 H19 109.5 . . ?
H18 C26 H19 109.5 . . ?
O23 C26 H20 109.5 . . ?
H18 C26 H20 109.5 . . ?
H19 C26 H20 109.5 . . ?
C27 O24 Zn2 122.1(4) . . ?
C27 O24 H21 106(4) . . ?
Zn2 O24 H21 119(4) . . ?
O24 C27 H22 109.5 . . ?
O24 C27 H23 109.5 . . ?
H22 C27 H23 109.5 . . ?
O24 C27 H24 109.5 . . ?
H22 C27 H24 109.5 . . ?
H23 C27 H24 109.5 . . ?
C28 O25 Zn2 127.7(3) . . ?
C28 O25 H25 101(4) . . ?
Zn2 O25 H25 119(4) . . ?
O25 C28 H26 109.5 . . ?
O25 C28 H27 109.5 . . ?
H26 C28 H27 109.5 . . ?
O25 C28 H28 109.5 . . ?
H26 C28 H28 109.5 . . ?
H27 C28 H28 109.5 . . ?
C29 O26 Zn3 123.1(3) . . ?
C29 O26 H29 108(4) . . ?
Zn3 O26 H29 124(4) . . ?
O26 C29 H30 109.5 . . ?
O26 C29 H31 109.5 . . ?
H30 C29 H31 109.5 . . ?
O26 C29 H32 109.5 . . ?
H30 C29 H32 109.5 . . ?
H31 C29 H32 109.5 . . ?
C30 O27 Zn3 124.3(3) . . ?
C30 O27 H33 110(4) . . ?
Zn3 O27 H33 123(4) . . ?
O27 C30 H34 109.5 . . ?
O27 C30 H35 109.5 . . ?
H34 C30 H35 109.5 . . ?
O27 C30 H36 109.5 . . ?
H34 C30 H36 109.5 . . ?
H35 C30 H36 109.5 . . ?
C31 O28 H37 111(4) . . ?
O28 C31 H38 109.5 . . ?
O28 C31 H39 109.5 . . ?
H38 C31 H39 109.5 . . ?
O28 C31 H40 109.5 . . ?
H38 C31 H40 109.5 . . ?
H39 C31 H40 109.5 . . ?

loop_
_geom_bond_atom_site_label_1
_geom_bond_atom_site_label_2
_geom_bond_distance
_geom_bond_site_symmetry_2
_geom_bond_publ_flag
La1 O6 2.561(3) . ?
La1 O7 2.561(3) . ?
La1 O2 2.572(3) . ?
La1 O3 2.573(3) . ?
La1 O10 2.573(3) . ?
La1 O11 2.574(3) . ?
La1 O17 2.620(3) . ?
La1 O14 2.653(4) . ?
La1 O16 2.660(3) . ?
La1 O13 2.670(3) . ?
Zn1 O11 2.008(3) . ?
Zn1 O2 2.020(3) . ?
Zn1 O1 2.033(3) . ?
Zn1 O12 2.047(3) . ?
Zn1 O23 2.052(4) . ?
Zn1 O22 2.347(3) . ?
Zn2 O3 2.023(3) . ?
Zn2 O6 2.024(3) . ?
Zn2 O5 2.077(3) . ?
Zn2 O25 2.098(3) . ?
Zn2 O4 2.118(3) . ?
Zn2 O24 2.120(4) . ?
Zn3 O7 2.013(3) . ?
Zn3 O10 2.013(3) . ?
Zn3 O9 2.042(3) . ?
Zn3 O8 2.045(3) . ?
Zn3 O27 2.142(4) . ?
Zn3 O26 2.185(4) . ?
C1 C2 1.397(6) . ?
C1 C6 1.420(6) . ?
C1 C7 1.449(7) . ?
C2 O2 1.325(5) . ?
C2 C3 1.447(6) . ?
C3 O3 1.304(5) . ?
C3 C4 1.417(5) . ?
C4 C5 1.418(6) . ?
C4 C8 1.448(6) . ?
C5 C6 1.361(7) . ?
C5 H1 0.9500 . ?
C6 H2 0.9500 . ?
C7 O1 1.240(5) . ?
C7 H3 0.9500 . ?
C8 O4 1.223(6) . ?
C8 H4 0.9500 . ?
C9 C10 1.411(6) . ?
C9 C14 1.414(7) . ?
C9 C15 1.439(6) . ?
C10 O6 1.299(5) . ?
C10 C11 1.460(5) . ?
C11 O7 1.321(5) . ?
C11 C12 1.396(6) . ?
C12 C13 1.427(6) . ?
C12 C16 1.444(6) . ?
C13 C14 1.358(6) . ?
C13 H5 0.9500 . ?
C14 H6 0.9500 . ?
C15 O5 1.242(6) . ?
C15 H7 0.9500 . ?
C16 O8 1.239(5) . ?
C16 H8 0.9500 . ?
C17 C18 1.408(5) . ?
C17 C22 1.426(6) . ?
C17 C23 1.445(6) . ?
C18 O10 1.319(5) . ?
C18 C19 1.432(6) . ?
C19 O11 1.318(5) . ?
C19 C20 1.419(6) . ?
C20 C24 1.416(6) . ?
C20 C21 1.442(6) . ?
C21 C22 1.320(7) . ?
C21 H9 0.9500 . ?
C22 H10 0.9500 . ?
C23 O9 1.232(6) . ?
C23 H11 0.9500 . ?
C24 O12 1.238(5) . ?
C24 H12 0.9500 . ?
O13 N1 1.262(5) . ?
O14 N1 1.262(5) . ?
O15 N1 1.229(5) . ?
O16 N2 1.262(4) . ?
O17 N2 1.263(4) . ?
O18 N2 1.223(5) . ?
O19 N3 1.236(6) . ?
O20 N3 1.241(5) . ?
O21 N3 1.261(5) . ?
O22 C25 1.433(5) . ?
O22 H13 0.85(2) . ?
C25 H14 0.9800 . ?
C25 H15 0.9800 . ?
C25 H16 0.9800 . ?
O23 C26 1.408(6) . ?
O23 H17 0.83(2) . ?
C26 H18 0.9800 . ?
C26 H19 0.9800 . ?
C26 H20 0.9800 . ?
O24 C27 1.433(6) . ?
O24 H21 0.83(2) . ?
C27 H22 0.9800 . ?
C27 H23 0.9800 . ?
C27 H24 0.9800 . ?
O25 C28 1.424(6) . ?
O25 H25 0.833(19) . ?
C28 H26 0.9800 . ?
C28 H27 0.9800 . ?
C28 H28 0.9800 . ?
O26 C29 1.427(6) . ?
O26 H29 0.82(2) . ?
C29 H30 0.9800 . ?
C29 H31 0.9800 . ?
C29 H32 0.9800 . ?
O27 C30 1.434(5) . ?
O27 H33 0.836(19) . ?
C30 H34 0.9800 . ?
C30 H35 0.9800 . ?
C30 H36 0.9800 . ?
O28 C31 1.423(6) . ?
O28 H37 0.85(2) . ?
C31 H38 0.9800 . ?
C31 H39 0.9800 . ?
C31 H40 0.9800 . ?

loop_
_geom_torsion_atom_site_label_1
_geom_torsion_atom_site_label_2
_geom_torsion_atom_site_label_3
_geom_torsion_atom_site_label_4
_geom_torsion
_geom_torsion_site_symmetry_1
_geom_torsion_site_symmetry_2
_geom_torsion_site_symmetry_3
_geom_torsion_site_symmetry_4
_geom_torsion_publ_flag
C6 C1 C2 O2 178.7(4) . . . . ?
C7 C1 C2 O2 -2.8(6) . . . . ?
C6 C1 C2 C3 0.0(6) . . . . ?
C7 C1 C2 C3 178.5(4) . . . . ?
O2 C2 C3 O3 3.5(5) . . . . ?
C1 C2 C3 O3 -177.6(3) . . . . ?
O2 C2 C3 C4 -177.0(3) . . . . ?
C1 C2 C3 C4 1.8(6) . . . . ?
O3 C3 C4 C5 176.8(4) . . . . ?
C2 C3 C4 C5 -2.6(6) . . . . ?
O3 C3 C4 C8 -7.4(6) . . . . ?
C2 C3 C4 C8 173.2(4) . . . . ?
C3 C4 C5 C6 1.5(6) . . . . ?
C8 C4 C5 C6 -174.6(4) . . . . ?
C4 C5 C6 C1 0.4(6) . . . . ?
C2 C1 C6 C5 -1.1(6) . . . . ?
C7 C1 C6 C5 -179.7(4) . . . . ?
C2 C1 C7 O1 -7.0(7) . . . . ?
C6 C1 C7 O1 171.5(4) . . . . ?
C1 C7 O1 Zn1 -1.8(7) . . . . ?
O11 Zn1 O1 C7 -36.8(8) . . . . ?
O2 Zn1 O1 C7 12.4(4) . . . . ?
O12 Zn1 O1 C7 -159.3(4) . . . . ?
O23 Zn1 O1 C7 113.6(4) . . . . ?
O22 Zn1 O1 C7 -75.3(4) . . . . ?
C1 C2 O2 Zn1 19.2(5) . . . . ?
C3 C2 O2 Zn1 -162.0(3) . . . . ?
C1 C2 O2 La1 173.2(3) . . . . ?
C3 C2 O2 La1 -8.0(4) . . . . ?
O11 Zn1 O2 C2 150.5(3) . . . . ?
O1 Zn1 O2 C2 -20.5(3) . . . . ?
O12 Zn1 O2 C2 109.3(7) . . . . ?
O23 Zn1 O2 C2 -114.2(3) . . . . ?
O22 Zn1 O2 C2 66.3(3) . . . . ?
O11 Zn1 O2 La1 -7.01(12) . . . . ?
O1 Zn1 O2 La1 -177.98(13) . . . . ?
O12 Zn1 O2 La1 -48.2(7) . . . . ?
O23 Zn1 O2 La1 88.34(16) . . . . ?
O22 Zn1 O2 La1 -91.16(12) . . . . ?
O6 La1 O2 C2 28.5(3) . . . . ?
O7 La1 O2 C2 109.5(4) . . . . ?
O3 La1 O2 C2 6.6(3) . . . . ?
O10 La1 O2 C2 -151.9(3) . . . . ?
O11 La1 O2 C2 -151.2(3) . . . . ?
O17 La1 O2 C2 135.0(3) . . . . ?
O14 La1 O2 C2 -55.3(3) . . . . ?
O16 La1 O2 C2 87.5(3) . . . . ?
O13 La1 O2 C2 -78.9(3) . . . . ?
O6 La1 O2 Zn1 -174.16(10) . . . . ?
O7 La1 O2 Zn1 -93.1(4) . . . . ?
O3 La1 O2 Zn1 163.93(16) . . . . ?
O10 La1 O2 Zn1 5.41(16) . . . . ?
O11 La1 O2 Zn1 6.16(11) . . . . ?
O17 La1 O2 Zn1 -67.61(12) . . . . ?
O14 La1 O2 Zn1 102.03(13) . . . . ?
O16 La1 O2 Zn1 -115.14(13) . . . . ?
O13 La1 O2 Zn1 78.44(13) . . . . ?
C4 C3 O3 Zn2 23.7(5) . . . . ?
C2 C3 O3 Zn2 -156.9(3) . . . . ?
C4 C3 O3 La1 -177.0(3) . . . . ?
C2 C3 O3 La1 2.4(5) . . . . ?
O6 Zn2 O3 C3 162.4(3) . . . . ?
O25 Zn2 O3 C3 66.0(3) . . . . ?
O4 Zn2 O3 C3 -22.0(3) . . . . ?
O24 Zn2 O3 C3 -105.8(3) . . . . ?
O6 Zn2 O3 La1 0.28(12) . . . . ?
O25 Zn2 O3 La1 -96.03(13) . . . . ?
O4 Zn2 O3 La1 175.91(13) . . . . ?
O24 Zn2 O3 La1 92.08(13) . . . . ?
O6 La1 O3 C3 -162.6(3) . . . . ?
O7 La1 O3 C3 -169.5(3) . . . . ?
O2 La1 O3 C3 -4.4(3) . . . . ?
O10 La1 O3 C3 96.2(4) . . . . ?
O11 La1 O3 C3 17.6(3) . . . . ?
O17 La1 O3 C3 -71.2(3) . . . . ?
O14 La1 O3 C3 122.5(3) . . . . ?
O16 La1 O3 C3 -89.6(3) . . . . ?
O13 La1 O3 C3 74.0(3) . . . . ?
O6 La1 O3 Zn2 -0.25(10) . . . . ?
O7 La1 O3 Zn2 -7.12(16) . . . . ?
O2 La1 O3 Zn2 157.92(16) . . . . ?
O10 La1 O3 Zn2 -101.5(3) . . . . ?
O11 La1 O3 Zn2 179.94(10) . . . . ?
O17 La1 O3 Zn2 91.14(15) . . . . ?
O14 La1 O3 Zn2 -75.19(13) . . . . ?
O16 La1 O3 Zn2 72.76(14) . . . . ?
O13 La1 O3 Zn2 -123.61(14) . . . . ?
C3 C4 C8 O4 -4.4(7) . . . . ?
C5 C4 C8 O4 171.6(4) . . . . ?
C4 C8 O4 Zn2 -2.0(6) . . . . ?
O3 Zn2 O4 C8 11.9(4) . . . . ?
O6 Zn2 O4 C8 35.7(9) . . . . ?
O5 Zn2 O4 C8 -164.7(4) . . . . ?
O25 Zn2 O4 C8 -83.4(4) . . . . ?
O24 Zn2 O4 C8 113.1(4) . . . . ?
C14 C9 C10 O6 -179.8(4) . . . . ?
C15 C9 C10 O6 0.8(7) . . . . ?
C14 C9 C10 C11 0.5(6) . . . . ?
C15 C9 C10 C11 -178.9(4) . . . . ?
O6 C10 C11 O7 -2.3(5) . . . . ?
C9 C10 C11 O7 177.4(4) . . . . ?
O6 C10 C11 C12 178.8(4) . . . . ?
C9 C10 C11 C12 -1.5(6) . . . . ?
O7 C11 C12 C13 -177.8(4) . . . . ?
C10 C11 C12 C13 1.0(6) . . . . ?
O7 C11 C12 C16 5.1(7) . . . . ?
C10 C11 C12 C16 -176.2(4) . . . . ?
C11 C12 C13 C14 0.7(7) . . . . ?
C16 C12 C13 C14 178.0(4) . . . . ?
C12 C13 C14 C9 -1.7(7) . . . . ?
C10 C9 C14 C13 1.2(7) . . . . ?
C15 C9 C14 C13 -179.5(4) . . . . ?
C10 C9 C15 O5 -1.5(8) . . . . ?
C14 C9 C15 O5 179.1(5) . . . . ?
C9 C15 O5 Zn2 -8.1(7) . . . . ?
O6 Zn2 O5 C15 12.9(4) . . . . ?
O25 Zn2 O5 C15 110.0(4) . . . . ?
O4 Zn2 O5 C15 -163.4(4) . . . . ?
O24 Zn2 O5 C15 -80.5(4) . . . . ?
C9 C10 O6 Zn2 9.7(6) . . . . ?
C11 C10 O6 Zn2 -170.6(3) . . . . ?
C9 C10 O6 La1 178.9(3) . . . . ?
C11 C10 O6 La1 -1.4(5) . . . . ?
O3 Zn2 O6 C10 170.4(3) . . . . ?
O5 Zn2 O6 C10 -13.6(3) . . . . ?
O25 Zn2 O6 C10 -95.4(3) . . . . ?
O4 Zn2 O6 C10 146.3(6) . . . . ?
O24 Zn2 O6 C10 69.7(3) . . . . ?
O3 Zn2 O6 La1 -0.28(12) . . . . ?
O5 Zn2 O6 La1 175.67(13) . . . . ?
O25 Zn2 O6 La1 93.96(14) . . . . ?
O4 Zn2 O6 La1 -24.4(8) . . . . ?
O24 Zn2 O6 La1 -100.98(14) . . . . ?
O7 La1 O6 C10 2.7(3) . . . . ?
O2 La1 O6 C10 167.9(3) . . . . ?
O3 La1 O6 C10 -170.6(3) . . . . ?
O10 La1 O6 C10 -11.7(3) . . . . ?
O17 La1 O6 C10 71.4(3) . . . . ?
O14 La1 O6 C10 -81.1(3) . . . . ?
O16 La1 O6 C10 103.4(3) . . . . ?
O13 La1 O6 C10 -108.3(3) . . . . ?
O7 La1 O6 Zn2 173.51(17) . . . . ?
O2 La1 O6 Zn2 -21.33(16) . . . . ?
O3 La1 O6 Zn2 0.25(10) . . . . ?
O10 La1 O6 Zn2 159.09(11) . . . . ?
O17 La1 O6 Zn2 -117.75(13) . . . . ?
O14 La1 O6 Zn2 89.70(14) . . . . ?
O16 La1 O6 Zn2 -85.81(14) . . . . ?
O13 La1 O6 Zn2 62.54(15) . . . . ?
C12 C11 O7 Zn3 -15.9(6) . . . . ?
C10 C11 O7 Zn3 165.3(3) . . . . ?
C12 C11 O7 La1 -176.1(3) . . . . ?
C10 C11 O7 La1 5.1(5) . . . . ?
O10 Zn3 O7 C11 -161.6(3) . . . . ?
O8 Zn3 O7 C11 15.9(3) . . . . ?
O27 Zn3 O7 C11 103.1(3) . . . . ?
O26 Zn3 O7 C11 -68.5(3) . . . . ?
O10 Zn3 O7 La1 1.24(12) . . . . ?
O8 Zn3 O7 La1 178.72(13) . . . . ?
O27 Zn3 O7 La1 -94.05(14) . . . . ?
O26 Zn3 O7 La1 94.33(13) . . . . ?
O6 La1 O7 C11 -4.1(3) . . . . ?
O2 La1 O7 C11 -92.5(5) . . . . ?
O3 La1 O7 C11 2.8(3) . . . . ?
O10 La1 O7 C11 161.7(3) . . . . ?
O11 La1 O7 C11 175.6(3) . . . . ?
O17 La1 O7 C11 -118.3(3) . . . . ?
O14 La1 O7 C11 73.6(3) . . . . ?
O16 La1 O7 C11 -70.8(3) . . . . ?
O13 La1 O7 C11 96.8(3) . . . . ?
O6 La1 O7 Zn3 -166.89(16) . . . . ?
O2 La1 O7 Zn3 104.8(4) . . . . ?
O3 La1 O7 Zn3 -159.91(11) . . . . ?
O10 La1 O7 Zn3 -1.09(10) . . . . ?
O11 La1 O7 Zn3 12.87(17) . . . . ?
O17 La1 O7 Zn3 78.90(13) . . . . ?
O14 La1 O7 Zn3 -89.15(13) . . . . ?
O16 La1 O7 Zn3 126.45(13) . . . . ?
O13 La1 O7 Zn3 -65.93(16) . . . . ?
C11 C12 C16 O8 1.3(7) . . . . ?
C13 C12 C16 O8 -176.0(4) . . . . ?
C12 C16 O8 Zn3 4.4(6) . . . . ?
O7 Zn3 O8 C16 -10.6(4) . . . . ?
O9 Zn3 O8 C16 168.3(3) . . . . ?
O27 Zn3 O8 C16 -102.5(4) . . . . ?
O26 Zn3 O8 C16 81.6(4) . . . . ?
C22 C17 C18 O10 -177.6(4) . . . . ?
C23 C17 C18 O10 3.4(7) . . . . ?
C22 C17 C18 C19 2.7(6) . . . . ?
C23 C17 C18 C19 -176.3(4) . . . . ?
O10 C18 C19 O11 -1.1(5) . . . . ?
C17 C18 C19 O11 178.6(4) . . . . ?
O10 C18 C19 C20 178.7(4) . . . . ?
C17 C18 C19 C20 -1.6(6) . . . . ?
O11 C19 C20 C24 -1.1(7) . . . . ?
C18 C19 C20 C24 179.1(4) . . . . ?
O11 C19 C20 C21 179.4(4) . . . . ?
C18 C19 C20 C21 -0.4(6) . . . . ?
C24 C20 C21 C22 -178.1(4) . . . . ?
C19 C20 C21 C22 1.4(7) . . . . ?
C20 C21 C22 C17 -0.4(7) . . . . ?
C18 C17 C22 C21 -1.7(7) . . . . ?
C23 C17 C22 C21 177.3(4) . . . . ?
C18 C17 C23 O9 3.2(8) . . . . ?
C22 C17 C23 O9 -175.8(5) . . . . ?
C17 C23 O9 Zn3 5.6(7) . . . . ?
O10 Zn3 O9 C23 -13.6(4) . . . . ?
O8 Zn3 O9 C23 169.1(4) . . . . ?
O27 Zn3 O9 C23 82.0(4) . . . . ?
O26 Zn3 O9 C23 -106.9(4) . . . . ?
C17 C18 O10 Zn3 -17.4(6) . . . . ?
C19 C18 O10 Zn3 162.3(3) . . . . ?
C17 C18 O10 La1 -174.9(3) . . . . ?
C19 C18 O10 La1 4.8(5) . . . . ?
O7 Zn3 O10 C18 -161.8(3) . . . . ?
O9 Zn3 O10 C18 19.0(3) . . . . ?
O27 Zn3 O10 C18 -70.6(3) . . . . ?
O26 Zn3 O10 C18 106.4(3) . . . . ?
O7 Zn3 O10 La1 -1.23(12) . . . . ?
O9 Zn3 O10 La1 179.49(14) . . . . ?
O27 Zn3 O10 La1 89.93(13) . . . . ?
O26 Zn3 O10 La1 -93.04(13) . . . . ?
O6 La1 O10 C18 175.9(3) . . . . ?
O7 La1 O10 C18 161.7(3) . . . . ?
O2 La1 O10 C18 -3.7(3) . . . . ?
O3 La1 O10 C18 -93.2(4) . . . . ?
O11 La1 O10 C18 -4.4(3) . . . . ?
O17 La1 O10 C18 75.7(3) . . . . ?
O14 La1 O10 C18 -119.5(3) . . . . ?
O16 La1 O10 C18 93.3(3) . . . . ?
O13 La1 O10 C18 -71.5(3) . . . . ?
O6 La1 O10 Zn3 15.35(17) . . . . ?
O7 La1 O10 Zn3 1.09(10) . . . . ?
O2 La1 O10 Zn3 -164.22(11) . . . . ?
O3 La1 O10 Zn3 106.2(3) . . . . ?
O11 La1 O10 Zn3 -164.97(16) . . . . ?
O17 La1 O10 Zn3 -84.84(14) . . . . ?
O14 La1 O10 Zn3 79.93(13) . . . . ?
O16 La1 O10 Zn3 -67.23(17) . . . . ?
O13 La1 O10 Zn3 127.97(14) . . . . ?
C20 C19 O11 Zn1 9.8(6) . . . . ?
C18 C19 O11 Zn1 -170.4(3) . . . . ?
C20 C19 O11 La1 177.2(3) . . . . ?
C18 C19 O11 La1 -3.0(5) . . . . ?
O2 Zn1 O11 C19 176.0(3) . . . . ?
O1 Zn1 O11 C19 -133.9(6) . . . . ?
O12 Zn1 O11 C19 -11.0(3) . . . . ?
O23 Zn1 O11 C19 75.8(3) . . . . ?
O22 Zn1 O11 C19 -95.2(3) . . . . ?
O2 Zn1 O11 La1 7.02(12) . . . . ?
O1 Zn1 O11 La1 57.1(6) . . . . ?
O12 Zn1 O11 La1 179.96(13) . . . . ?
O23 Zn1 O11 La1 -93.15(14) . . . . ?
O22 Zn1 O11 La1 95.77(13) . . . . ?
O7 La1 O11 C19 -10.4(3) . . . . ?
O2 La1 O11 C19 -175.5(3) . . . . ?
O3 La1 O11 C19 162.6(3) . . . . ?
O10 La1 O11 C19 3.7(3) . . . . ?
O17 La1 O11 C19 -79.2(3) . . . . ?
O14 La1 O11 C19 73.4(3) . . . . ?
O16 La1 O11 C19 -111.3(3) . . . . ?
O13 La1 O11 C19 100.3(3) . . . . ?
O7 La1 O11 Zn1 158.91(11) . . . . ?
O2 La1 O11 Zn1 -6.21(11) . . . . ?
O3 La1 O11 Zn1 -28.03(16) . . . . ?
O10 La1 O11 Zn1 173.06(17) . . . . ?
O17 La1 O11 Zn1 90.11(14) . . . . ?
O14 La1 O11 Zn1 -117.29(13) . . . . ?
O16 La1 O11 Zn1 57.99(15) . . . . ?
O13 La1 O11 Zn1 -90.33(14) . . . . ?
C19 C20 C24 O12 -2.8(8) . . . . ?
C21 C20 C24 O12 176.7(4) . . . . ?
C20 C24 O12 Zn1 -2.4(7) . . . . ?
O11 Zn1 O12 C24 7.5(3) . . . . ?
O2 Zn1 O12 C24 48.1(8) . . . . ?
O1 Zn1 O12 C24 177.5(3) . . . . ?
O23 Zn1 O12 C24 -89.4(4) . . . . ?
O22 Zn1 O12 C24 91.3(3) . . . . ?
O6 La1 O13 N1 37.6(3) . . . . ?
O7 La1 O13 N1 -29.7(3) . . . . ?
O2 La1 O13 N1 152.5(3) . . . . ?
O3 La1 O13 N1 90.4(2) . . . . ?
O10 La1 O13 N1 -82.7(2) . . . . ?
O11 La1 O13 N1 -142.6(3) . . . . ?
O17 La1 O13 N1 -141.9(2) . . . . ?
O14 La1 O13 N1 1.5(2) . . . . ?
O16 La1 O13 N1 124.4(3) . . . . ?
O6 La1 O14 N1 -146.8(2) . . . . ?
O7 La1 O14 N1 150.6(2) . . . . ?
O2 La1 O14 N1 -32.9(3) . . . . ?
O3 La1 O14 N1 -83.7(2) . . . . ?
O10 La1 O14 N1 88.1(2) . . . . ?
O11 La1 O14 N1 32.9(2) . . . . ?
O17 La1 O14 N1 123.2(3) . . . . ?
O16 La1 O14 N1 -140.0(2) . . . . ?
O13 La1 O14 N1 -1.5(2) . . . . ?
La1 O14 N1 O15 -177.7(3) . . . . ?
La1 O14 N1 O13 2.7(4) . . . . ?
La1 O13 N1 O15 177.7(3) . . . . ?
La1 O13 N1 O14 -2.6(4) . . . . ?
O6 La1 O16 N2 -133.9(3) . . . . ?
O7 La1 O16 N2 -75.3(3) . . . . ?
O2 La1 O16 N2 99.9(3) . . . . ?
O3 La1 O16 N2 161.6(3) . . . . ?
O10 La1 O16 N2 -20.5(3) . . . . ?
O11 La1 O16 N2 46.5(3) . . . . ?
O17 La1 O16 N2 2.8(2) . . . . ?
O14 La1 O16 N2 -140.8(3) . . . . ?
O13 La1 O16 N2 127.3(3) . . . . ?
O6 La1 O17 N2 38.9(3) . . . . ?
O7 La1 O17 N2 94.1(3) . . . . ?
O2 La1 O17 N2 -80.2(3) . . . . ?
O3 La1 O17 N2 -27.2(3) . . . . ?
O10 La1 O17 N2 156.9(3) . . . . ?
O11 La1 O17 N2 -140.9(3) . . . . ?
O14 La1 O17 N2 121.1(3) . . . . ?
O16 La1 O17 N2 -2.8(2) . . . . ?
O13 La1 O17 N2 -141.5(3) . . . . ?
La1 O16 N2 O18 175.7(4) . . . . ?
La1 O16 N2 O17 -4.8(4) . . . . ?
La1 O17 N2 O18 -175.6(4) . . . . ?
La1 O17 N2 O16 4.9(4) . . . . ?
O11 Zn1 O22 C25 -143.2(4) . . . . ?
O2 Zn1 O22 C25 -61.8(4) . . . . ?
O1 Zn1 O22 C25 29.4(4) . . . . ?
O12 Zn1 O22 C25 125.5(4) . . . . ?
O11 Zn1 O23 C26 101.4(5) . . . . ?
O2 Zn1 O23 C26 19.1(5) . . . . ?
O1 Zn1 O23 C26 -72.7(5) . . . . ?
O12 Zn1 O23 C26 -168.3(5) . . . . ?
O3 Zn2 O24 C27 28.3(3) . . . . ?
O6 Zn2 O24 C27 110.2(3) . . . . ?
O5 Zn2 O24 C27 -160.4(3) . . . . ?
O25 Zn2 O24 C27 -125.0(5) . . . . ?
O4 Zn2 O24 C27 -59.3(3) . . . . ?
O3 Zn2 O25 C28 -31.5(4) . . . . ?
O6 Zn2 O25 C28 -113.4(3) . . . . ?
O5 Zn2 O25 C28 157.7(4) . . . . ?
O4 Zn2 O25 C28 57.1(4) . . . . ?
O24 Zn2 O25 C28 122.1(5) . . . . ?
O7 Zn3 O26 C29 -114.7(3) . . . . ?
O10 Zn3 O26 C29 -33.3(3) . . . . ?
O9 Zn3 O26 C29 57.1(3) . . . . ?
O8 Zn3 O26 C29 153.9(3) . . . . ?
O7 Zn3 O27 C30 -34.7(3) . . . . ?
O10 Zn3 O27 C30 -116.1(3) . . . . ?
O9 Zn3 O27 C30 153.3(3) . . . . ?
O8 Zn3 O27 C30 56.7(3) . . . . ?
